data_7018063
loop_
_publ_author_name
'Xie, Xiaochen'
'Haddow, Mairi F.'
'Mansell, Stephen M.'
'Norman, Nicholas C.'
'Russell, Christopher A.'

_publ_section_title
;
 Diborane(4) compounds with bidentate diamino groups.
;
_journal_issue 7
_journal_name_full 'Dalton transactions (Cambridge, England : 2003)'
_journal_page_first 2140
_journal_page_last 2147
_journal_paper_doi 10.1039/c2dt11936f
_journal_volume 41
_journal_year 2012
_chemical_formula_moiety 'C84 H68 B2 N4 Sn4, 4(C4 H8 O)'
_chemical_formula_sum 'C100 H100 B2 N4 O4 Sn4'
_chemical_formula_weight 1918.22
_chemical_name_systematic
;
?
;
_space_group_IT_number 2
_symmetry_cell_setting triclinic
_symmetry_space_group_name_Hall '-P 1'
_symmetry_space_group_name_H-M 'P -1'
_atom_sites_solution_hydrogens geom
_atom_sites_solution_primary direct
_atom_sites_solution_secondary difmap
_audit_creation_method SHELXL-97
_cell_angle_alpha 95.346(3)
_cell_angle_beta 118.325(2)
_cell_angle_gamma 94.865(3)
_cell_formula_units_Z 1
_cell_length_a 13.3291(5)
_cell_length_b 13.4745(9)
_cell_length_c 13.7149(5)
_cell_measurement_reflns_used 9944
_cell_measurement_temperature 100(2)
_cell_measurement_theta_max 25.77
_cell_measurement_theta_min 2.46
_cell_volume 2135.36(19)
_computing_cell_refinement 'Bruker Apex II'
_computing_data_collection 'Bruker Apex II'
_computing_data_reduction 'Bruker SAINT'
_computing_molecular_graphics 'Bruker ShelXTL'
_computing_publication_material 'Bruker ShelXTL'
_computing_structure_refinement 'SHELXL-97 (Sheldrick, 2008)'
_computing_structure_solution 'SHELXS-97 (Sheldrick, 2008)'
_diffrn_ambient_temperature 100(2)
_diffrn_measured_fraction_theta_full 0.993
_diffrn_measured_fraction_theta_max 0.993
_diffrn_measurement_device_type 'Bruker Apex II kappa CCD area detector'
_diffrn_measurement_method 'phi and omega scans'
_diffrn_radiation_monochromator graphite
_diffrn_radiation_source 'fine-focus sealed tube'
_diffrn_radiation_type MoK\a
_diffrn_radiation_wavelength 0.71073
_diffrn_reflns_av_R_equivalents 0.0583
_diffrn_reflns_av_sigmaI/netI 0.0439
_diffrn_reflns_limit_h_max 16
_diffrn_reflns_limit_h_min -16
_diffrn_reflns_limit_k_max 16
_diffrn_reflns_limit_k_min -16
_diffrn_reflns_limit_l_max 16
_diffrn_reflns_limit_l_min -16
_diffrn_reflns_number 41781
_diffrn_reflns_theta_full 25.77
_diffrn_reflns_theta_max 25.77
_diffrn_reflns_theta_min 2.46
_exptl_absorpt_coefficient_mu 1.212
_exptl_absorpt_correction_T_max 0.7453
_exptl_absorpt_correction_T_min 0.6639
_exptl_absorpt_correction_type multi-scan
_exptl_absorpt_process_details 'SADABS V2008/1'
_exptl_crystal_colour green
_exptl_crystal_density_diffrn 1.492
_exptl_crystal_density_method 'not measured'
_exptl_crystal_description block
_exptl_crystal_F_000 970
_exptl_crystal_size_max 0.50
_exptl_crystal_size_mid 0.20
_exptl_crystal_size_min 0.05
_refine_diff_density_max 2.332
_refine_diff_density_min -1.483
_refine_diff_density_rms 0.168
_refine_ls_extinction_method none
_refine_ls_goodness_of_fit_ref 1.132
_refine_ls_hydrogen_treatment constr
_refine_ls_matrix_type full
_refine_ls_number_parameters 514
_refine_ls_number_reflns 8141
_refine_ls_number_restraints 0
_refine_ls_restrained_S_all 1.132
_refine_ls_R_factor_all 0.0710
_refine_ls_R_factor_gt 0.0540
_refine_ls_shift/su_max 0.001
_refine_ls_shift/su_mean 0.000
_refine_ls_structure_factor_coef Fsqd
_refine_ls_weighting_details 'calc w=1/[\s^2^(Fo^2^)+(0.0510P)^2^+21.0103P] where P=(Fo^2^+2Fc^2^)/3'
_refine_ls_weighting_scheme calc
_refine_ls_wR_factor_gt 0.1365
_refine_ls_wR_factor_ref 0.1454
_reflns_number_gt 6525
_reflns_number_total 8141
_reflns_threshold_expression >2sigma(I)
_cod_data_source_file c2dt11936f.txt
_cod_data_source_block 7
_cod_original_cell_volume 2135.36(18)
_cod_original_sg_symbol_Hall -P1
_cod_database_code 7018063

loop_
_symmetry_equiv_pos_as_xyz
'x, y, z'
'-x, -y, -z'

loop_
_atom_site_label
_atom_site_type_symbol
_atom_site_fract_x
_atom_site_fract_y
_atom_site_fract_z
_atom_site_U_iso_or_equiv
_atom_site_adp_type
_atom_site_occupancy
_atom_site_symmetry_multiplicity
_atom_site_calc_flag
_atom_site_refinement_flags
B1 B 0.4359(6) -0.0344(5) -0.0336(7) 0.0150(15) Uani 1 1 d .
N1 N 0.3931(4) -0.0795(4) 0.0289(4) 0.0144(11) Uani 1 1 d .
N2 N 0.6258(4) 0.0427(4) 0.1548(4) 0.0142(11) Uani 1 1 d .
C1 C 0.4773(5) -0.0948(5) 0.1403(5) 0.0150(13) Uani 1 1 d .
C2 C 0.5876(6) -0.0334(5) 0.2006(5) 0.0148(13) Uani 1 1 d .
C3 C 0.6629(6) -0.0537(5) 0.3073(5) 0.0166(13) Uani 1 1 d .
H3 H 0.7362 -0.0131 0.3490 0.020 Uiso 1 1 calc R
C4 C 0.6353(6) -0.1307(5) 0.3552(6) 0.0186(14) Uani 1 1 d .
H4 H 0.6880 -0.1410 0.4289 0.022 Uiso 1 1 calc R
C5 C 0.5303(6) -0.1920(5) 0.2942(6) 0.0181(14) Uani 1 1 d .
H5 H 0.5115 -0.2468 0.3244 0.022 Uiso 1 1 calc R
C6 C 0.4529(6) -0.1734(5) 0.1894(6) 0.0156(13) Uani 1 1 d .
H6 H 0.3803 -0.2153 0.1489 0.019 Uiso 1 1 calc R
Sn1 Sn 0.23412(4) -0.05503(3) 0.00994(4) 0.01345(13) Uani 1 1 d .
C7 C 0.0939(6) -0.1608(5) -0.1174(6) 0.0172(14) Uani 1 1 d .
C8 C 0.0950(6) -0.2639(6) -0.1195(6) 0.0244(16) Uani 1 1 d .
H8 H 0.1620 -0.2880 -0.0673 0.029 Uiso 1 1 calc R
C9 C 0.0001(7) -0.3319(6) -0.1963(7) 0.0311(18) Uani 1 1 d .
H9 H 0.0021 -0.4023 -0.1971 0.037 Uiso 1 1 calc R
C10 C -0.1002(6) -0.2963(7) -0.2737(7) 0.035(2) Uani 1 1 d .
H10 H -0.1659 -0.3419 -0.3277 0.042 Uiso 1 1 calc R
C11 C -0.0999(6) -0.1930(5) -0.2688(5) 0.0211(15) Uani 1 1 d .
H11 H -0.1672 -0.1679 -0.3192 0.025 Uiso 1 1 calc R
C12 C -0.0052(6) -0.1266(6) -0.1932(6) 0.0215(15) Uani 1 1 d .
H12 H -0.0071 -0.0562 -0.1926 0.026 Uiso 1 1 calc R
C13 C 0.2162(6) 0.0980(5) -0.0197(6) 0.0167(13) Uani 1 1 d .
C14 C 0.2423(6) 0.1456(5) -0.0925(6) 0.0221(15) Uani 1 1 d .
H14 H 0.2699 0.1091 -0.1352 0.027 Uiso 1 1 calc R
C15 C 0.2287(6) 0.2450(6) -0.1034(7) 0.0246(16) Uani 1 1 d .
H15 H 0.2481 0.2766 -0.1525 0.030 Uiso 1 1 calc R
C16 C 0.1867(6) 0.2988(5) -0.0431(6) 0.0233(15) Uani 1 1 d .
H16 H 0.1755 0.3667 -0.0522 0.028 Uiso 1 1 calc R
C17 C 0.1612(6) 0.2534(5) 0.0303(6) 0.0215(15) Uani 1 1 d .
H17 H 0.1331 0.2900 0.0726 0.026 Uiso 1 1 calc R
C18 C 0.1769(6) 0.1536(5) 0.0419(6) 0.0186(14) Uani 1 1 d .
H18 H 0.1604 0.1228 0.0933 0.022 Uiso 1 1 calc R
C19 C 0.2250(6) -0.0645(5) 0.1606(6) 0.0168(13) Uani 1 1 d .
C20 C 0.1241(6) -0.1162(5) 0.1486(6) 0.0201(14) Uani 1 1 d .
H20 H 0.0670 -0.1501 0.0769 0.024 Uiso 1 1 calc R
C21 C 0.1053(6) -0.1191(6) 0.2399(6) 0.0244(16) Uani 1 1 d .
H21 H 0.0361 -0.1550 0.2305 0.029 Uiso 1 1 calc R
C22 C 0.1877(6) -0.0696(6) 0.3440(6) 0.0234(16) Uani 1 1 d .
H22 H 0.1749 -0.0708 0.4064 0.028 Uiso 1 1 calc R
C23 C 0.2893(7) -0.0179(6) 0.3580(6) 0.0238(15) Uani 1 1 d .
H23 H 0.3461 0.0159 0.4298 0.029 Uiso 1 1 calc R
C24 C 0.3076(6) -0.0157(5) 0.2664(6) 0.0189(14) Uani 1 1 d .
H24 H 0.3774 0.0195 0.2762 0.023 Uiso 1 1 calc R
Sn2 Sn 0.68156(4) 0.18388(3) 0.25285(4) 0.01411(13) Uani 1 1 d .
C25 C 0.8504(6) 0.1907(5) 0.3921(6) 0.0185(14) Uani 1 1 d .
C26 C 0.9238(6) 0.1232(6) 0.3924(6) 0.0226(15) Uani 1 1 d .
H26 H 0.9001 0.0740 0.3284 0.027 Uiso 1 1 calc R
C27 C 1.0314(6) 0.1272(6) 0.4854(7) 0.0305(18) Uani 1 1 d .
H27 H 1.0817 0.0815 0.4848 0.037 Uiso 1 1 calc R
C28 C 1.0648(7) 0.1975(6) 0.5784(7) 0.0301(18) Uani 1 1 d .
H28 H 1.1385 0.2003 0.6421 0.036 Uiso 1 1 calc R
C29 C 0.9931(7) 0.2637(6) 0.5804(6) 0.0318(18) Uani 1 1 d .
H29 H 1.0170 0.3108 0.6461 0.038 Uiso 1 1 calc R
C30 C 0.8861(6) 0.2629(6) 0.4880(6) 0.0253(16) Uani 1 1 d .
H30 H 0.8376 0.3102 0.4892 0.030 Uiso 1 1 calc R
C31 C 0.6668(6) 0.3022(5) 0.1562(6) 0.0173(14) Uani 1 1 d .
C32 C 0.7533(6) 0.3857(5) 0.2022(6) 0.0232(15) Uani 1 1 d .
H32 H 0.8192 0.3865 0.2731 0.028 Uiso 1 1 calc R
C33 C 0.7439(7) 0.4677(6) 0.1453(7) 0.0272(17) Uani 1 1 d .
H33 H 0.8031 0.5242 0.1775 0.033 Uiso 1 1 calc R
C34 C 0.6493(8) 0.4670(6) 0.0428(7) 0.0320(18) Uani 1 1 d .
H34 H 0.6435 0.5227 0.0036 0.038 Uiso 1 1 calc R
C35 C 0.5621(7) 0.3852(6) -0.0039(7) 0.0295(17) Uani 1 1 d .
H35 H 0.4965 0.3853 -0.0747 0.035 Uiso 1 1 calc R
C36 C 0.5700(6) 0.3035(5) 0.0517(6) 0.0210(15) Uani 1 1 d .
H36 H 0.5096 0.2479 0.0192 0.025 Uiso 1 1 calc R
C37 C 0.5666(6) 0.2016(5) 0.3188(6) 0.0193(14) Uani 1 1 d .
C38 C 0.5939(6) 0.1749(6) 0.4236(6) 0.0233(15) Uani 1 1 d .
H38 H 0.6607 0.1440 0.4623 0.028 Uiso 1 1 calc R
C39 C 0.5252(6) 0.1928(6) 0.4726(6) 0.0222(15) Uani 1 1 d .
H39 H 0.5435 0.1722 0.5428 0.027 Uiso 1 1 calc R
C40 C 0.4299(6) 0.2407(5) 0.4181(6) 0.0234(15) Uani 1 1 d .
H40 H 0.3844 0.2554 0.4524 0.028 Uiso 1 1 calc R
C41 C 0.4007(6) 0.2672(6) 0.3141(6) 0.0238(16) Uani 1 1 d .
H41 H 0.3341 0.2985 0.2763 0.029 Uiso 1 1 calc R
C42 C 0.4684(6) 0.2482(5) 0.2643(6) 0.0229(15) Uani 1 1 d .
H42 H 0.4480 0.2670 0.1929 0.027 Uiso 1 1 calc R
C45 C 0.1286(11) 0.6119(9) 0.1757(14) 0.087(5) Uani 1 1 d .
H45A H 0.0845 0.6605 0.1282 0.104 Uiso 1 1 calc R
H45B H 0.0827 0.5782 0.2058 0.104 Uiso 1 1 calc R
C44 C 0.1615(9) 0.5354(8) 0.1105(9) 0.050(3) Uani 1 1 d .
H44A H 0.1055 0.4725 0.0792 0.060 Uiso 1 1 calc R
H44B H 0.1680 0.5634 0.0492 0.060 Uiso 1 1 calc R
C43 C 0.2751(10) 0.5186(10) 0.2000(9) 0.062(3) Uani 1 1 d .
H43A H 0.2646 0.4678 0.2433 0.075 Uiso 1 1 calc R
H43B H 0.3214 0.4935 0.1666 0.075 Uiso 1 1 calc R
O1 O 0.3314(7) 0.6099(6) 0.2701(8) 0.071(2) Uani 1 1 d .
C46 C 0.2455(9) 0.6636(8) 0.2696(8) 0.047(2) Uani 1 1 d .
H46A H 0.2597 0.7337 0.2580 0.057 Uiso 1 1 calc R
H46B H 0.2467 0.6657 0.3425 0.057 Uiso 1 1 calc R
C48 C 0.7243(9) 0.5983(7) 0.3973(10) 0.052(3) Uani 1 1 d .
H48A H 0.7297 0.6093 0.3295 0.063 Uiso 1 1 calc R
H48B H 0.7233 0.6636 0.4360 0.063 Uiso 1 1 calc R
C49 C 0.6184(9) 0.5213(8) 0.3686(10) 0.055(3) Uani 1 1 d .
H49A H 0.5486 0.5540 0.3473 0.066 Uiso 1 1 calc R
H49B H 0.6034 0.4668 0.3076 0.066 Uiso 1 1 calc R
C50 C 0.6566(9) 0.4826(8) 0.4781(9) 0.051(3) Uani 1 1 d .
H50A H 0.6317 0.5229 0.5247 0.061 Uiso 1 1 calc R
H50B H 0.6214 0.4115 0.4646 0.061 Uiso 1 1 calc R
O2 O 0.7801(6) 0.4901(5) 0.5350(7) 0.059(2) Uani 1 1 d .
C47 C 0.8204(9) 0.5459(8) 0.4737(8) 0.047(2) Uani 1 1 d .
H47A H 0.8430 0.4999 0.4293 0.057 Uiso 1 1 calc R
H47B H 0.8884 0.5959 0.5258 0.057 Uiso 1 1 calc R

loop_
_atom_site_aniso_label
_atom_site_aniso_U_11
_atom_site_aniso_U_22
_atom_site_aniso_U_33
_atom_site_aniso_U_23
_atom_site_aniso_U_13
_atom_site_aniso_U_12
B1 0.013(4) 0.007(3) 0.023(4) -0.003(3) 0.007(3) 0.004(3)
N1 0.010(3) 0.022(3) 0.004(2) -0.007(2) 0.000(2) 0.003(2)
N2 0.014(3) 0.017(3) 0.013(3) 0.004(2) 0.008(2) 0.003(2)
C1 0.014(3) 0.018(3) 0.015(3) 0.004(3) 0.008(3) 0.005(3)
C2 0.017(3) 0.016(3) 0.014(3) 0.002(3) 0.010(3) 0.004(3)
C3 0.016(3) 0.019(3) 0.013(3) 0.001(3) 0.006(3) 0.001(3)
C4 0.021(3) 0.022(4) 0.014(3) 0.008(3) 0.008(3) 0.011(3)
C5 0.027(4) 0.015(3) 0.019(3) 0.005(3) 0.016(3) 0.006(3)
C6 0.017(3) 0.015(3) 0.016(3) 0.001(3) 0.010(3) 0.002(3)
Sn1 0.0138(2) 0.0151(2) 0.0117(2) 0.00234(17) 0.00644(18) 0.00177(17)
C7 0.017(3) 0.019(3) 0.017(3) -0.003(3) 0.011(3) -0.002(3)
C8 0.027(4) 0.024(4) 0.025(4) 0.001(3) 0.015(3) 0.005(3)
C9 0.038(5) 0.019(4) 0.044(5) 0.000(3) 0.028(4) 0.003(3)
C10 0.017(4) 0.061(6) 0.018(4) -0.014(4) 0.008(3) -0.013(4)
C11 0.023(4) 0.026(4) 0.007(3) 0.004(3) 0.001(3) 0.006(3)
C12 0.020(3) 0.024(4) 0.021(4) 0.000(3) 0.011(3) 0.001(3)
C13 0.021(3) 0.013(3) 0.015(3) 0.003(3) 0.007(3) 0.004(3)
C14 0.021(4) 0.023(4) 0.025(4) 0.004(3) 0.013(3) 0.006(3)
C15 0.030(4) 0.023(4) 0.031(4) 0.012(3) 0.020(3) 0.006(3)
C16 0.029(4) 0.015(3) 0.026(4) 0.007(3) 0.012(3) 0.004(3)
C17 0.024(4) 0.020(4) 0.021(4) 0.001(3) 0.011(3) 0.007(3)
C18 0.021(3) 0.020(3) 0.019(4) 0.008(3) 0.012(3) 0.005(3)
C19 0.022(3) 0.021(3) 0.014(3) 0.008(3) 0.012(3) 0.009(3)
C20 0.023(4) 0.020(3) 0.015(3) 0.006(3) 0.007(3) 0.004(3)
C21 0.020(3) 0.029(4) 0.029(4) 0.010(3) 0.016(3) 0.005(3)
C22 0.032(4) 0.029(4) 0.021(4) 0.011(3) 0.020(3) 0.016(3)
C23 0.031(4) 0.026(4) 0.015(4) 0.003(3) 0.011(3) 0.011(3)
C24 0.019(3) 0.021(3) 0.016(3) 0.003(3) 0.009(3) 0.000(3)
Sn2 0.0147(2) 0.0161(2) 0.0123(2) 0.00257(18) 0.00698(19) 0.00258(17)
C25 0.018(3) 0.020(3) 0.016(3) 0.004(3) 0.007(3) 0.000(3)
C26 0.024(4) 0.026(4) 0.019(4) 0.003(3) 0.011(3) 0.006(3)
C27 0.018(4) 0.042(5) 0.031(4) 0.014(4) 0.009(3) 0.009(3)
C28 0.020(4) 0.035(4) 0.027(4) 0.002(3) 0.006(3) 0.001(3)
C29 0.030(4) 0.038(5) 0.017(4) -0.007(3) 0.006(3) 0.000(4)
C30 0.023(4) 0.031(4) 0.017(4) 0.003(3) 0.006(3) 0.001(3)
C31 0.026(4) 0.014(3) 0.017(3) 0.004(3) 0.014(3) 0.006(3)
C32 0.028(4) 0.017(3) 0.027(4) 0.003(3) 0.015(3) 0.004(3)
C33 0.038(4) 0.017(4) 0.034(4) 0.004(3) 0.023(4) 0.003(3)
C34 0.052(5) 0.020(4) 0.033(5) 0.010(3) 0.025(4) 0.013(4)
C35 0.040(5) 0.027(4) 0.021(4) 0.009(3) 0.012(4) 0.015(3)
C36 0.023(4) 0.020(4) 0.020(4) 0.001(3) 0.011(3) 0.006(3)
C37 0.021(3) 0.015(3) 0.030(4) 0.006(3) 0.018(3) 0.003(3)
C38 0.019(3) 0.031(4) 0.021(4) 0.006(3) 0.009(3) 0.007(3)
C39 0.028(4) 0.030(4) 0.012(3) 0.002(3) 0.013(3) 0.001(3)
C40 0.025(4) 0.024(4) 0.025(4) -0.004(3) 0.018(3) 0.001(3)
C41 0.022(4) 0.025(4) 0.029(4) 0.004(3) 0.014(3) 0.009(3)
C42 0.021(3) 0.026(4) 0.023(4) 0.000(3) 0.012(3) 0.007(3)
C45 0.058(7) 0.042(7) 0.155(15) 0.008(8) 0.046(9) 0.021(6)
C44 0.055(6) 0.041(5) 0.041(6) 0.001(4) 0.013(5) 0.008(5)
C43 0.053(6) 0.074(8) 0.048(6) -0.016(6) 0.019(5) 0.011(6)
O1 0.050(5) 0.061(5) 0.094(7) 0.004(5) 0.028(5) 0.016(4)
C46 0.052(6) 0.046(6) 0.043(6) 0.008(4) 0.021(5) 0.010(5)
C48 0.060(7) 0.035(5) 0.066(7) 0.003(5) 0.036(6) 0.001(5)
C49 0.051(6) 0.037(5) 0.068(7) -0.006(5) 0.025(6) -0.001(5)
C50 0.050(6) 0.043(6) 0.055(6) -0.003(5) 0.025(5) -0.003(5)
O2 0.055(4) 0.040(4) 0.072(5) 0.004(4) 0.024(4) 0.001(3)
C47 0.046(6) 0.047(6) 0.045(6) -0.010(5) 0.023(5) -0.001(4)

loop_
_atom_type_symbol
_atom_type_description
_atom_type_scat_dispersion_real
_atom_type_scat_dispersion_imag
_atom_type_scat_source
C C 0.0033 0.0016 'International Tables Vol C Tables 4.2.6.8 and 6.1.1.4'
H H 0.0000 0.0000 'International Tables Vol C Tables 4.2.6.8 and 6.1.1.4'
B B 0.0013 0.0007 'International Tables Vol C Tables 4.2.6.8 and 6.1.1.4'
N N 0.0061 0.0033 'International Tables Vol C Tables 4.2.6.8 and 6.1.1.4'
Sn Sn -0.6537 1.4246 'International Tables Vol C Tables 4.2.6.8 and 6.1.1.4'
O O 0.0106 0.0060 'International Tables Vol C Tables 4.2.6.8 and 6.1.1.4'

loop_
_geom_angle_atom_site_label_1
_geom_angle_atom_site_label_2
_geom_angle_atom_site_label_3
_geom_angle
_geom_angle_site_symmetry_1
_geom_angle_site_symmetry_3
N1 B1 N2 124.4(6) . 2_655
N1 B1 B1 118.3(8) . 2_655
N2 B1 B1 117.3(8) 2_655 2_655
B1 N1 C1 116.6(5) . .
B1 N1 Sn1 120.1(4) . .
C1 N1 Sn1 115.5(4) . .
C2 N2 B1 115.6(5) . 2_655
C2 N2 Sn2 114.3(4) . .
B1 N2 Sn2 119.8(4) 2_655 .
C6 C1 C2 118.5(6) . .
C6 C1 N1 120.0(6) . .
C2 C1 N1 121.4(6) . .
C3 C2 N2 119.2(6) . .
C3 C2 C1 117.3(6) . .
N2 C2 C1 123.4(6) . .
C4 C3 C2 122.9(6) . .
C4 C3 H3 118.5 . .
C2 C3 H3 118.5 . .
C5 C4 C3 119.1(6) . .
C5 C4 H4 120.5 . .
C3 C4 H4 120.5 . .
C6 C5 C4 119.7(6) . .
C6 C5 H5 120.2 . .
C4 C5 H5 120.2 . .
C5 C6 C1 122.4(6) . .
C5 C6 H6 118.8 . .
C1 C6 H6 118.8 . .
N1 Sn1 C7 113.7(2) . .
N1 Sn1 C19 111.9(2) . .
C7 Sn1 C19 105.8(3) . .
N1 Sn1 C13 106.9(2) . .
C7 Sn1 C13 112.5(3) . .
C19 Sn1 C13 105.7(3) . .
C12 C7 C8 118.8(6) . .
C12 C7 Sn1 119.6(5) . .
C8 C7 Sn1 121.3(5) . .
C9 C8 C7 121.1(7) . .
C9 C8 H8 119.5 . .
C7 C8 H8 119.5 . .
C8 C9 C10 119.7(7) . .
C8 C9 H9 120.2 . .
C10 C9 H9 120.2 . .
C11 C10 C9 118.3(7) . .
C11 C10 H10 120.9 . .
C9 C10 H10 120.9 . .
C12 C11 C10 121.5(7) . .
C12 C11 H11 119.3 . .
C10 C11 H11 119.3 . .
C11 C12 C7 120.7(7) . .
C11 C12 H12 119.7 . .
C7 C12 H12 119.6 . .
C18 C13 C14 118.1(6) . .
C18 C13 Sn1 115.8(5) . .
C14 C13 Sn1 126.2(5) . .
C15 C14 C13 120.9(7) . .
C15 C14 H14 119.5 . .
C13 C14 H14 119.5 . .
C14 C15 C16 120.2(7) . .
C14 C15 H15 119.9 . .
C16 C15 H15 119.9 . .
C17 C16 C15 119.8(7) . .
C17 C16 H16 120.1 . .
C15 C16 H16 120.1 . .
C16 C17 C18 119.4(7) . .
C16 C17 H17 120.3 . .
C18 C17 H17 120.3 . .
C13 C18 C17 121.5(6) . .
C13 C18 H18 119.2 . .
C17 C18 H18 119.2 . .
C20 C19 C24 118.5(6) . .
C20 C19 Sn1 116.6(5) . .
C24 C19 Sn1 124.7(5) . .
C19 C20 C21 121.1(7) . .
C19 C20 H20 119.4 . .
C21 C20 H20 119.4 . .
C22 C21 C20 119.6(7) . .
C22 C21 H21 120.2 . .
C20 C21 H21 120.2 . .
C21 C22 C23 120.2(7) . .
C21 C22 H22 119.9 . .
C23 C22 H22 119.9 . .
C22 C23 C24 119.8(7) . .
C22 C23 H23 120.1 . .
C24 C23 H23 120.1 . .
C19 C24 C23 120.8(6) . .
C19 C24 H24 119.6 . .
C23 C24 H24 119.6 . .
N2 Sn2 C31 112.1(2) . .
N2 Sn2 C37 106.1(2) . .
C31 Sn2 C37 106.5(3) . .
N2 Sn2 C25 110.9(2) . .
C31 Sn2 C25 113.4(3) . .
C37 Sn2 C25 107.3(3) . .
C26 C25 C30 119.2(6) . .
C26 C25 Sn2 121.7(5) . .
C30 C25 Sn2 119.0(5) . .
C27 C26 C25 120.5(7) . .
C27 C26 H26 119.8 . .
C25 C26 H26 119.8 . .
C28 C27 C26 119.6(7) . .
C28 C27 H27 120.2 . .
C26 C27 H27 120.2 . .
C29 C28 C27 120.8(7) . .
C29 C28 H28 119.6 . .
C27 C28 H28 119.6 . .
C28 C29 C30 120.9(7) . .
C28 C29 H29 119.6 . .
C30 C29 H29 119.6 . .
C29 C30 C25 119.0(7) . .
C29 C30 H30 120.5 . .
C25 C30 H30 120.5 . .
C32 C31 C36 118.4(6) . .
C32 C31 Sn2 118.6(5) . .
C36 C31 Sn2 122.9(5) . .
C33 C32 C31 120.6(7) . .
C33 C32 H32 119.7 . .
C31 C32 H32 119.7 . .
C34 C33 C32 120.1(7) . .
C34 C33 H33 120.0 . .
C32 C33 H33 120.0 . .
C33 C34 C35 120.1(7) . .
C33 C34 H34 119.9 . .
C35 C34 H34 119.9 . .
C36 C35 C34 120.4(7) . .
C36 C35 H35 119.8 . .
C34 C35 H35 119.8 . .
C35 C36 C31 120.3(7) . .
C35 C36 H36 119.9 . .
C31 C36 H36 119.9 . .
C38 C37 C42 118.2(6) . .
C38 C37 Sn2 120.0(5) . .
C42 C37 Sn2 121.6(5) . .
C39 C38 C37 121.2(7) . .
C39 C38 H38 119.4 . .
C37 C38 H38 119.4 . .
C40 C39 C38 119.5(7) . .
C40 C39 H39 120.2 . .
C38 C39 H39 120.2 . .
C41 C40 C39 120.3(7) . .
C41 C40 H40 119.9 . .
C39 C40 H40 119.9 . .
C40 C41 C42 120.3(7) . .
C40 C41 H41 119.8 . .
C42 C41 H41 119.8 . .
C41 C42 C37 120.5(7) . .
C41 C42 H42 119.8 . .
C37 C42 H42 119.8 . .
C46 C45 C44 102.5(9) . .
C46 C45 H45A 111.3 . .
C44 C45 H45A 111.3 . .
C46 C45 H45B 111.3 . .
C44 C45 H45B 111.3 . .
H45A C45 H45B 109.2 . .
C43 C44 C45 100.8(9) . .
C43 C44 H44A 111.6 . .
C45 C44 H44A 111.6 . .
C43 C44 H44B 111.6 . .
C45 C44 H44B 111.6 . .
H44A C44 H44B 109.4 . .
O1 C43 C44 108.3(10) . .
O1 C43 H43A 110.0 . .
C44 C43 H43A 110.0 . .
O1 C43 H43B 110.0 . .
C44 C43 H43B 110.0 . .
H43A C43 H43B 108.4 . .
C43 O1 C46 106.6(8) . .
O1 C46 C45 109.1(9) . .
O1 C46 H46A 109.9 . .
C45 C46 H46A 109.9 . .
O1 C46 H46B 109.9 . .
C45 C46 H46B 109.9 . .
H46A C46 H46B 108.3 . .
C47 C48 C49 101.1(8) . .
C47 C48 H48A 111.6 . .
C49 C48 H48A 111.6 . .
C47 C48 H48B 111.6 . .
C49 C48 H48B 111.6 . .
H48A C48 H48B 109.4 . .
C50 C49 C48 101.0(9) . .
C50 C49 H49A 111.6 . .
C48 C49 H49A 111.6 . .
C50 C49 H49B 111.6 . .
C48 C49 H49B 111.6 . .
H49A C49 H49B 109.4 . .
O2 C50 C49 108.6(9) . .
O2 C50 H50A 110.0 . .
C49 C50 H50A 110.0 . .
O2 C50 H50B 110.0 . .
C49 C50 H50B 110.0 . .
H50A C50 H50B 108.3 . .
C47 O2 C50 107.1(8) . .
O2 C47 C48 107.9(8) . .
O2 C47 H47A 110.1 . .
C48 C47 H47A 110.1 . .
O2 C47 H47B 110.1 . .
C48 C47 H47B 110.1 . .
H47A C47 H47B 108.4 . .

loop_
_geom_bond_atom_site_label_1
_geom_bond_atom_site_label_2
_geom_bond_distance
_geom_bond_site_symmetry_2
B1 N1 1.389(10) .
B1 N2 1.452(9) 2_655
B1 B1 1.646(14) 2_655
N1 C1 1.452(8) .
N1 Sn1 2.068(5) .
N2 C2 1.428(8) .
N2 B1 1.452(9) 2_655
N2 Sn2 2.077(5) .
C1 C6 1.400(9) .
C1 C2 1.429(9) .
C2 C3 1.397(9) .
C3 C4 1.392(9) .
C3 H3 0.9500 .
C4 C5 1.380(10) .
C4 H4 0.9500 .
C5 C6 1.378(9) .
C5 H5 0.9500 .
C6 H6 0.9500 .
Sn1 C7 2.135(7) .
Sn1 C19 2.141(6) .
Sn1 C13 2.150(6) .
C7 C12 1.388(10) .
C7 C8 1.389(10) .
C8 C9 1.382(11) .
C8 H8 0.9500 .
C9 C10 1.415(12) .
C9 H9 0.9500 .
C10 C11 1.387(12) .
C10 H10 0.9500 .
C11 C12 1.365(10) .
C11 H11 0.9500 .
C12 H12 0.9500 .
C13 C18 1.385(10) .
C13 C14 1.393(10) .
C14 C15 1.379(10) .
C14 H14 0.9500 .
C15 C16 1.386(11) .
C15 H15 0.9500 .
C16 C17 1.382(10) .
C16 H16 0.9500 .
C17 C18 1.390(10) .
C17 H17 0.9500 .
C18 H18 0.9500 .
C19 C20 1.389(10) .
C19 C24 1.390(10) .
C20 C21 1.392(10) .
C20 H20 0.9500 .
C21 C22 1.378(11) .
C21 H21 0.9500 .
C22 C23 1.387(11) .
C22 H22 0.9500 .
C23 C24 1.392(10) .
C23 H23 0.9500 .
C24 H24 0.9500 .
Sn2 C31 2.131(6) .
Sn2 C37 2.136(7) .
Sn2 C25 2.139(7) .
C25 C26 1.391(10) .
C25 C30 1.411(10) .
C26 C27 1.387(10) .
C26 H26 0.9500 .
C27 C28 1.375(12) .
C27 H27 0.9500 .
C28 C29 1.369(12) .
C28 H28 0.9500 .
C29 C30 1.385(10) .
C29 H29 0.9500 .
C30 H30 0.9500 .
C31 C32 1.396(10) .
C31 C36 1.405(10) .
C32 C33 1.392(10) .
C32 H32 0.9500 .
C33 C34 1.371(12) .
C33 H33 0.9500 .
C34 C35 1.386(12) .
C34 H34 0.9500 .
C35 C36 1.380(10) .
C35 H35 0.9500 .
C36 H36 0.9500 .
C37 C38 1.396(10) .
C37 C42 1.402(10) .
C38 C39 1.393(10) .
C38 H38 0.9500 .
C39 C40 1.384(10) .
C39 H39 0.9500 .
C40 C41 1.380(11) .
C40 H40 0.9500 .
C41 C42 1.392(10) .
C41 H41 0.9500 .
C42 H42 0.9500 .
C45 C46 1.521(16) .
C45 C44 1.528(16) .
C45 H45A 0.9900 .
C45 H45B 0.9900 .
C44 C43 1.482(14) .
C44 H44A 0.9900 .
C44 H44B 0.9900 .
C43 O1 1.392(13) .
C43 H43A 0.9900 .
C43 H43B 0.9900 .
O1 C46 1.403(12) .
C46 H46A 0.9900 .
C46 H46B 0.9900 .
C48 C47 1.501(15) .
C48 C49 1.541(14) .
C48 H48A 0.9900 .
C48 H48B 0.9900 .
C49 C50 1.500(15) .
C49 H49A 0.9900 .
C49 H49B 0.9900 .
C50 O2 1.438(12) .
C50 H50A 0.9900 .
C50 H50B 0.9900 .
O2 C47 1.428(13) .
C47 H47A 0.9900 .
C47 H47B 0.9900 .

loop_
_geom_torsion_atom_site_label_1
_geom_torsion_atom_site_label_2
_geom_torsion_atom_site_label_3
_geom_torsion_atom_site_label_4
_geom_torsion
_geom_torsion_site_symmetry_1
N2 B1 N1 C1 158.4(6) 2_655
B1 B1 N1 C1 -22.5(10) 2_655
N2 B1 N1 Sn1 -53.9(8) 2_655
B1 B1 N1 Sn1 125.3(7) 2_655
B1 N1 C1 C6 -152.7(6) .
Sn1 N1 C1 C6 58.0(7) .
B1 N1 C1 C2 25.0(9) .
Sn1 N1 C1 C2 -124.2(6) .
B1 N2 C2 C3 157.6(6) 2_655
Sn2 N2 C2 C3 -57.2(7) .
B1 N2 C2 C1 -18.9(9) 2_655
Sn2 N2 C2 C1 126.3(6) .
C6 C1 C2 C3 -2.3(9) .
N1 C1 C2 C3 179.9(6) .
C6 C1 C2 N2 174.2(6) .
N1 C1 C2 N2 -3.6(10) .
N2 C2 C3 C4 -175.9(6) .
C1 C2 C3 C4 0.8(10) .
C2 C3 C4 C5 1.8(10) .
C3 C4 C5 C6 -2.8(10) .
C4 C5 C6 C1 1.2(10) .
C2 C1 C6 C5 1.4(10) .
N1 C1 C6 C5 179.2(6) .
B1 N1 Sn1 C7 89.4(5) .
C1 N1 Sn1 C7 -122.6(4) .
B1 N1 Sn1 C19 -150.8(5) .
C1 N1 Sn1 C19 -2.7(5) .
B1 N1 Sn1 C13 -35.4(5) .
C1 N1 Sn1 C13 112.6(5) .
N1 Sn1 C7 C12 -134.6(5) .
C19 Sn1 C7 C12 102.2(6) .
C13 Sn1 C7 C12 -12.8(6) .
N1 Sn1 C7 C8 51.7(6) .
C19 Sn1 C7 C8 -71.5(6) .
C13 Sn1 C7 C8 173.5(5) .
C12 C7 C8 C9 0.8(11) .
Sn1 C7 C8 C9 174.5(6) .
C7 C8 C9 C10 -0.3(12) .
C8 C9 C10 C11 -0.7(11) .
C9 C10 C11 C12 1.4(11) .
C10 C11 C12 C7 -1.0(11) .
C8 C7 C12 C11 -0.1(10) .
Sn1 C7 C12 C11 -174.0(5) .
N1 Sn1 C13 C18 -133.6(5) .
C7 Sn1 C13 C18 100.9(5) .
C19 Sn1 C13 C18 -14.1(6) .
N1 Sn1 C13 C14 45.1(6) .
C7 Sn1 C13 C14 -80.4(6) .
C19 Sn1 C13 C14 164.5(6) .
C18 C13 C14 C15 -0.5(10) .
Sn1 C13 C14 C15 -179.1(5) .
C13 C14 C15 C16 -1.1(11) .
C14 C15 C16 C17 1.6(11) .
C15 C16 C17 C18 -0.6(11) .
C14 C13 C18 C17 1.4(10) .
Sn1 C13 C18 C17 -179.8(5) .
C16 C17 C18 C13 -0.9(11) .
N1 Sn1 C19 C20 -137.3(5) .
C7 Sn1 C19 C20 -13.0(6) .
C13 Sn1 C19 C20 106.6(5) .
N1 Sn1 C19 C24 48.6(6) .
C7 Sn1 C19 C24 173.0(6) .
C13 Sn1 C19 C24 -67.4(6) .
C24 C19 C20 C21 0.2(10) .
Sn1 C19 C20 C21 -174.2(5) .
C19 C20 C21 C22 0.3(11) .
C20 C21 C22 C23 -0.6(11) .
C21 C22 C23 C24 0.3(11) .
C20 C19 C24 C23 -0.5(10) .
Sn1 C19 C24 C23 173.5(5) .
C22 C23 C24 C19 0.3(11) .
C2 N2 Sn2 C31 -154.9(4) .
B1 N2 Sn2 C31 -11.2(5) 2_655
C2 N2 Sn2 C37 -39.0(5) .
B1 N2 Sn2 C37 104.6(5) 2_655
C2 N2 Sn2 C25 77.2(5) .
B1 N2 Sn2 C25 -139.1(5) 2_655
N2 Sn2 C25 C26 20.3(6) .
C31 Sn2 C25 C26 -106.9(6) .
C37 Sn2 C25 C26 135.8(6) .
N2 Sn2 C25 C30 -157.0(5) .
C31 Sn2 C25 C30 75.8(6) .
C37 Sn2 C25 C30 -41.5(6) .
C30 C25 C26 C27 -0.5(11) .
Sn2 C25 C26 C27 -177.8(6) .
C25 C26 C27 C28 0.9(12) .
C26 C27 C28 C29 0.1(12) .
C27 C28 C29 C30 -1.4(13) .
C28 C29 C30 C25 1.7(12) .
C26 C25 C30 C29 -0.7(11) .
Sn2 C25 C30 C29 176.6(6) .
N2 Sn2 C31 C32 -141.9(5) .
C37 Sn2 C31 C32 102.5(6) .
C25 Sn2 C31 C32 -15.3(6) .
N2 Sn2 C31 C36 43.0(6) .
C37 Sn2 C31 C36 -72.7(6) .
C25 Sn2 C31 C36 169.5(5) .
C36 C31 C32 C33 -0.5(10) .
Sn2 C31 C32 C33 -175.9(6) .
C31 C32 C33 C34 -0.2(11) .
C32 C33 C34 C35 0.8(12) .
C33 C34 C35 C36 -0.5(12) .
C34 C35 C36 C31 -0.3(11) .
C32 C31 C36 C35 0.8(10) .
Sn2 C31 C36 C35 176.0(6) .
N2 Sn2 C37 C38 93.1(6) .
C31 Sn2 C37 C38 -147.3(6) .
C25 Sn2 C37 C38 -25.5(6) .
N2 Sn2 C37 C42 -92.9(6) .
C31 Sn2 C37 C42 26.8(6) .
C25 Sn2 C37 C42 148.5(6) .
C42 C37 C38 C39 0.8(11) .
Sn2 C37 C38 C39 175.0(5) .
C37 C38 C39 C40 -2.0(11) .
C38 C39 C40 C41 2.4(11) .
C39 C40 C41 C42 -1.6(11) .
C40 C41 C42 C37 0.3(11) .
C38 C37 C42 C41 0.1(11) .
Sn2 C37 C42 C41 -174.0(5) .
C46 C45 C44 C43 26.8(13) .
C45 C44 C43 O1 -36.6(13) .
C44 C43 O1 C46 31.3(13) .
C43 O1 C46 C45 -12.2(13) .
C44 C45 C46 O1 -10.3(13) .
C47 C48 C49 C50 36.4(10) .
C48 C49 C50 O2 -28.8(11) .
C49 C50 O2 C47 8.8(11) .
C50 O2 C47 C48 16.1(10) .
C49 C48 C47 O2 -33.3(10) .
